data_7156912
loop_
_publ_author_name
'Schulze, Daniel'
'Traber, Juliane'
'Ritter, Marcel'
'G\"orls, Helmar'
'Pohnert, Georg'
'Westerhausen, Matthias'

_publ_section_title
;
 Total syntheses of the bilirubin oxidation end product Z-BOX C and its
 isomeric form Z-BOX D.
;
_journal_issue 26
_journal_name_full 'Organic &amp; biomolecular chemistry'
_journal_page_first 6489
_journal_page_last 6496
_journal_paper_doi 10.1039/c9ob01117j
_journal_volume 17
_journal_year 2019
_chemical_formula_moiety 'C10 H12 N2 O4'
_chemical_formula_sum 'C10 H12 N2 O4'
_chemical_formula_weight 224.22
_space_group_IT_number 2
_space_group_name_Hall '-P 1'
_space_group_name_H-M_alt 'P -1'
_symmetry_cell_setting triclinic
_symmetry_space_group_name_Hall '-P 1'
_symmetry_space_group_name_H-M 'P -1'
_atom_sites_solution_hydrogens difmap
_atom_sites_solution_primary direct
_atom_sites_solution_secondary difmap
_audit_creation_method SHELXL-97
_audit_update_record
;
2019-05-13 deposited with the CCDC.    2019-06-07 downloaded from the CCDC.
;
_cell_angle_alpha 91.933(4)
_cell_angle_beta 101.720(2)
_cell_angle_gamma 105.491(4)
_cell_formula_units_Z 2
_cell_length_a 7.6784(5)
_cell_length_b 7.8448(5)
_cell_length_c 9.1114(6)
_cell_measurement_reflns_used 6485
_cell_measurement_temperature 133(2)
_cell_measurement_theta_max 27.48
_cell_measurement_theta_min 2.71
_cell_volume 515.61(6)
_computing_cell_refinement DENZO
_computing_data_collection DENZO
_computing_data_reduction COLLECT
_computing_molecular_graphics SHELXTL/PC
_computing_publication_material SHELXL-97
_computing_structure_refinement 'SHELXL-97 (Sheldrick, 2008)'
_computing_structure_solution 'SHELXS-97 (Sheldrick, 2008)'
_diffrn_ambient_temperature 133(2)
_diffrn_measured_fraction_theta_full 0.991
_diffrn_measured_fraction_theta_max 0.991
_diffrn_measurement_device_type KappaCCD
_diffrn_measurement_method 'phi- + omega-scan'
_diffrn_radiation_monochromator graphite
_diffrn_radiation_source 'fine-focus sealed tube'
_diffrn_radiation_type MoK\a
_diffrn_radiation_wavelength 0.71073
_diffrn_reflns_av_R_equivalents 0.0346
_diffrn_reflns_av_sigmaI/netI 0.0440
_diffrn_reflns_limit_h_max 9
_diffrn_reflns_limit_h_min -9
_diffrn_reflns_limit_k_max 10
_diffrn_reflns_limit_k_min -10
_diffrn_reflns_limit_l_max 11
_diffrn_reflns_limit_l_min -11
_diffrn_reflns_number 6485
_diffrn_reflns_theta_full 27.48
_diffrn_reflns_theta_max 27.48
_diffrn_reflns_theta_min 2.71
_exptl_absorpt_coefficient_mu 0.113
_exptl_absorpt_correction_T_max 0.7456
_exptl_absorpt_correction_T_min 0.6270
_exptl_absorpt_correction_type multi-scan
_exptl_absorpt_process_details 'SADABS, Bruker-AXS, 2002'
_exptl_crystal_colour colourless
_exptl_crystal_density_diffrn 1.444
_exptl_crystal_density_method 'not measured'
_exptl_crystal_description prism
_exptl_crystal_F_000 236
_exptl_crystal_size_max 0.088
_exptl_crystal_size_mid 0.082
_exptl_crystal_size_min 0.042
_refine_diff_density_max 0.376
_refine_diff_density_min -0.328
_refine_diff_density_rms 0.070
_refine_ls_extinction_method none
_refine_ls_goodness_of_fit_ref 1.128
_refine_ls_hydrogen_treatment refall
_refine_ls_matrix_type full
_refine_ls_number_parameters 193
_refine_ls_number_reflns 2328
_refine_ls_number_restraints 0
_refine_ls_restrained_S_all 1.128
_refine_ls_R_factor_all 0.0782
_refine_ls_R_factor_gt 0.0586
_refine_ls_shift/su_max 0.000
_refine_ls_shift/su_mean 0.000
_refine_ls_structure_factor_coef Fsqd
_refine_ls_weighting_details 'calc w=1/[\s^2^(Fo^2^)+(0.0494P)^2^+0.5302P] where P=(Fo^2^+2Fc^2^)/3'
_refine_ls_weighting_scheme calc
_refine_ls_wR_factor_gt 0.1278
_refine_ls_wR_factor_ref 0.1377
_reflns_number_gt 1882
_reflns_number_total 2328
_reflns_threshold_expression >2sigma(I)
_cod_data_source_file c9ob01117j2.cif
_cod_data_source_block FO6701
_cod_depositor_comments 'Adding full bibliography for 7156910--7156913.cif.'
_cod_database_code 7156912

loop_
_symmetry_equiv_pos_as_xyz
'x, y, z'
'-x, -y, -z'

loop_
_atom_site_label
_atom_site_type_symbol
_atom_site_fract_x
_atom_site_fract_y
_atom_site_fract_z
_atom_site_U_iso_or_equiv
_atom_site_adp_type
_atom_site_occupancy
_atom_site_symmetry_multiplicity
_atom_site_calc_flag
O1 O 0.7535(2) -0.1040(2) 0.46354(18) 0.0228(4) Uani 1 1 d
O2 O 0.7953(2) 0.1705(2) 1.03155(18) 0.0243(4) Uani 1 1 d
H1O2 H 0.732(5) 0.234(4) 1.068(4) 0.047(9) Uiso 1 1 d
O3 O 0.5332(2) 0.0659(2) 0.85624(17) 0.0201(4) Uani 1 1 d
O4 O 0.5879(2) 0.3475(2) 0.14086(17) 0.0204(4) Uani 1 1 d
N1 N 0.7061(3) 0.1626(2) 0.3899(2) 0.0183(4) Uani 1 1 d
H1N1 H 0.638(4) 0.116(4) 0.300(3) 0.030(7) Uiso 1 1 d
N2 N 0.5986(3) 0.6329(3) 0.1965(2) 0.0214(4) Uani 1 1 d
H2N2 H 0.628(4) 0.734(4) 0.267(3) 0.030(7) Uiso 1 1 d
H1N2 H 0.556(4) 0.644(4) 0.096(4) 0.031(8) Uiso 1 1 d
C1 C 0.7685(3) 0.0540(3) 0.4905(2) 0.0176(5) Uani 1 1 d
C2 C 0.8546(3) 0.1649(3) 0.6355(2) 0.0177(5) Uani 1 1 d
C3 C 0.8318(3) 0.3276(3) 0.6191(2) 0.0173(4) Uani 1 1 d
C4 C 0.7390(3) 0.3313(3) 0.4603(2) 0.0172(4) Uani 1 1 d
C5 C 0.9432(3) 0.0870(3) 0.7679(2) 0.0191(5) Uani 1 1 d
H5B H 1.026(3) 0.187(3) 0.839(3) 0.016(6) Uiso 1 1 d
H5A H 1.018(4) 0.013(4) 0.734(3) 0.035(8) Uiso 1 1 d
C6 C 0.7972(3) -0.0373(3) 0.8391(3) 0.0186(5) Uani 1 1 d
H6B H 0.717(4) -0.124(3) 0.764(3) 0.016(6) Uiso 1 1 d
H6A H 0.852(4) -0.102(4) 0.919(3) 0.030(7) Uiso 1 1 d
C7 C 0.6923(3) 0.0677(3) 0.9088(2) 0.0177(4) Uani 1 1 d
C8 C 0.8859(3) 0.4849(3) 0.7327(3) 0.0220(5) Uani 1 1 d
H8C H 0.955(4) 0.593(4) 0.700(3) 0.030(7) Uiso 1 1 d
H8B H 0.955(4) 0.460(4) 0.829(3) 0.034(8) Uiso 1 1 d
H8A H 0.777(5) 0.511(4) 0.757(3) 0.039(8) Uiso 1 1 d
C9 C 0.7018(3) 0.4741(3) 0.3971(2) 0.0182(5) Uani 1 1 d
H9 H 0.737(4) 0.588(3) 0.461(3) 0.019(6) Uiso 1 1 d
C10 C 0.6255(3) 0.4785(3) 0.2353(2) 0.0170(4) Uani 1 1 d

loop_
_atom_site_aniso_label
_atom_site_aniso_U_11
_atom_site_aniso_U_22
_atom_site_aniso_U_33
_atom_site_aniso_U_23
_atom_site_aniso_U_13
_atom_site_aniso_U_12
O1 0.0289(9) 0.0178(9) 0.0216(8) 0.0006(6) 0.0019(7) 0.0094(7)
O2 0.0186(8) 0.0304(10) 0.0214(8) -0.0069(7) 0.0009(6) 0.0065(7)
O3 0.0170(8) 0.0232(9) 0.0202(8) 0.0014(6) 0.0008(6) 0.0083(6)
O4 0.0220(8) 0.0190(8) 0.0198(8) -0.0013(6) 0.0010(6) 0.0080(6)
N1 0.0200(9) 0.0164(9) 0.0174(9) 0.0007(7) 0.0005(7) 0.0060(7)
N2 0.0246(10) 0.0181(10) 0.0222(10) 0.0035(8) 0.0028(8) 0.0085(8)
C1 0.0154(10) 0.0211(12) 0.0167(10) 0.0025(8) 0.0035(8) 0.0058(8)
C2 0.0132(10) 0.0207(12) 0.0184(10) 0.0007(8) 0.0034(8) 0.0038(8)
C3 0.0130(10) 0.0201(11) 0.0181(10) 0.0002(8) 0.0044(8) 0.0029(8)
C4 0.0127(10) 0.0193(11) 0.0199(11) 0.0012(8) 0.0063(8) 0.0029(8)
C5 0.0169(10) 0.0223(12) 0.0192(11) 0.0030(9) 0.0035(8) 0.0073(9)
C6 0.0201(11) 0.0190(11) 0.0173(10) 0.0025(9) 0.0035(9) 0.0068(9)
C7 0.0206(11) 0.0159(11) 0.0164(10) 0.0045(8) 0.0036(8) 0.0044(8)
C8 0.0223(12) 0.0220(13) 0.0205(11) -0.0016(9) 0.0036(9) 0.0052(9)
C9 0.0163(10) 0.0177(11) 0.0202(11) 0.0001(8) 0.0032(8) 0.0048(8)
C10 0.0119(10) 0.0176(11) 0.0220(11) 0.0021(8) 0.0042(8) 0.0047(8)

loop_
_atom_type_symbol
_atom_type_description
_atom_type_scat_dispersion_real
_atom_type_scat_dispersion_imag
_atom_type_scat_source
C C 0.0033 0.0016 'International Tables Vol C Tables 4.2.6.8 and 6.1.1.4'
H H 0.0000 0.0000 'International Tables Vol C Tables 4.2.6.8 and 6.1.1.4'
N N 0.0061 0.0033 'International Tables Vol C Tables 4.2.6.8 and 6.1.1.4'
O O 0.0106 0.0060 'International Tables Vol C Tables 4.2.6.8 and 6.1.1.4'

loop_
_geom_angle_atom_site_label_1
_geom_angle_atom_site_label_2
_geom_angle_atom_site_label_3
_geom_angle
C7 O2 H1O2 111(2)
C1 N1 C4 110.30(18)
C1 N1 H1N1 119.7(18)
C4 N1 H1N1 129.1(18)
C10 N2 H2N2 122.8(17)
C10 N2 H1N2 118.6(18)
H2N2 N2 H1N2 118(2)
O1 C1 N1 125.8(2)
O1 C1 C2 127.6(2)
N1 C1 C2 106.68(18)
C3 C2 C1 108.37(19)
C3 C2 C5 131.6(2)
C1 C2 C5 120.0(2)
C2 C3 C4 107.87(19)
C2 C3 C8 129.4(2)
C4 C3 C8 122.7(2)
C9 C4 N1 127.4(2)
C9 C4 C3 125.9(2)
N1 C4 C3 106.67(18)
C2 C5 C6 111.58(18)
C2 C5 H5B 107.3(14)
C6 C5 H5B 112.7(14)
C2 C5 H5A 109.1(18)
C6 C5 H5A 106.9(17)
H5B C5 H5A 109(2)
C7 C6 C5 110.26(18)
C7 C6 H6B 111.5(15)
C5 C6 H6B 108.4(15)
C7 C6 H6A 107.3(16)
C5 C6 H6A 113.0(17)
H6B C6 H6A 106(2)
O3 C7 O2 123.0(2)
O3 C7 C6 124.2(2)
O2 C7 C6 112.68(19)
C3 C8 H8C 113.8(17)
C3 C8 H8B 110.8(17)
H8C C8 H8B 110(2)
C3 C8 H8A 111.2(18)
H8C C8 H8A 106(2)
H8B C8 H8A 104(2)
C4 C9 C10 124.8(2)
C4 C9 H9 118.3(15)
C10 C9 H9 116.8(15)
O4 C10 N2 121.9(2)
O4 C10 C9 123.01(19)
N2 C10 C9 115.08(19)

loop_
_geom_bond_atom_site_label_1
_geom_bond_atom_site_label_2
_geom_bond_distance
O1 C1 1.225(3)
O2 C7 1.329(3)
O2 H1O2 0.88(4)
O3 C7 1.214(3)
O4 C10 1.249(3)
N1 C1 1.375(3)
N1 C4 1.387(3)
N1 H1N1 0.89(3)
N2 C10 1.330(3)
N2 H2N2 0.95(3)
N2 H1N2 0.92(3)
C1 C2 1.483(3)
C2 C3 1.343(3)
C2 C5 1.493(3)
C3 C4 1.482(3)
C3 C8 1.494(3)
C4 C9 1.348(3)
C5 C6 1.544(3)
C5 H5B 0.98(3)
C5 H5A 1.00(3)
C6 C7 1.503(3)
C6 H6B 0.94(3)
C6 H6A 0.99(3)
C8 H8C 0.97(3)
C8 H8B 0.98(3)
C8 H8A 0.98(3)
C9 C10 1.477(3)
C9 H9 0.99(3)
